data_2017721
loop_
_publ_author_name
'Bhattacharya, Abir'
'Roy, Bhairab Nath'
'Singh, Girij Pal'
'Srivastava, Dhananjai'
'Mukherjee, Alok K.'

_publ_section_title
;
 Lamivudine hemihydrate
;
_journal_coeditor_code LN3144
_journal_issue 7
_journal_name_full 'Acta Crystallographica Section C'
_journal_page_first o329
_journal_page_last o333
_journal_paper_doi 10.1107/S0108270110020317
_journal_volume 66
_journal_year 2010
_chemical_formula_iupac 'C8 H11 N3 O3 S , 0.5H2 O'
_chemical_formula_moiety 'C8 H11 N3 O3 S , 0.5H2 O'
_chemical_formula_sum 'C8 H12 N3 O3.5 S'
_chemical_formula_weight 238.27
_chemical_name_common 'Lamivudine hemihydrate'
_chemical_name_systematic
;
<i>cis</i>-4-amino-1-(2-hydroxymethyl-1,3-oxathiolan-5-yl)pyrimidin-
2(1<i>H</i>)-one hemihydrate
;
_space_group_IT_number 4
_symmetry_cell_setting monoclinic
_symmetry_space_group_name_Hall 'P 2yb'
_symmetry_space_group_name_H-M 'P 1 21 1'
_atom_sites_solution_hydrogens geom
_atom_sites_solution_primary direct
_atom_sites_solution_secondary difmap
_audit_creation_method SHELXL97
_cell_angle_alpha 90.00
_cell_angle_beta 94.3290(10)
_cell_angle_gamma 90.00
_cell_formula_units_Z 8
_cell_length_a 11.5729(4)
_cell_length_b 11.2385(4)
_cell_length_c 16.0232(6)
_cell_measurement_reflns_used 1512
_cell_measurement_temperature 120(2)
_cell_measurement_theta_max 27.5
_cell_measurement_theta_min 2.24
_cell_volume 2078.06(13)
_computing_cell_refinement
;
APEX2 (Bruker, 2007) and SAINT (Bruker, 2007)
;
_computing_data_collection 'APEX2 (Bruker, 2007)'
_computing_data_reduction
;
SAINT (Bruker, 2007) and XPREP (Bruker, 2007)
;
_computing_molecular_graphics
;
ORTEP-3 for Windows (Farrugia, 1997) and Mercury (Macrae <i>et al.</i>,
2006)
;
_computing_publication_material 'PLATON (Spek, 2009)'
_computing_structure_refinement 'SHELXL97 (Sheldrick, 2008)'
_computing_structure_solution 'SHELXS97 (Sheldrick, 2008)'
_diffrn_ambient_temperature 120(2)
_diffrn_measured_fraction_theta_full 0.992
_diffrn_measured_fraction_theta_max 0.992
_diffrn_measurement_device_type 'Bruker Kappa APEXII CCD area-detector'
_diffrn_measurement_method '\w and \f'
_diffrn_radiation_monochromator graphite
_diffrn_radiation_source 'fine-focus sealed tube'
_diffrn_radiation_type MoK\a
_diffrn_radiation_wavelength 0.71073
_diffrn_reflns_av_R_equivalents 0.0267
_diffrn_reflns_av_sigmaI/netI 0.0299
_diffrn_reflns_limit_h_max 14
_diffrn_reflns_limit_h_min -14
_diffrn_reflns_limit_k_max 14
_diffrn_reflns_limit_k_min -14
_diffrn_reflns_limit_l_max 20
_diffrn_reflns_limit_l_min -20
_diffrn_reflns_number 28475
_diffrn_reflns_theta_full 27.50
_diffrn_reflns_theta_max 27.50
_diffrn_reflns_theta_min 1.27
_exptl_absorpt_coefficient_mu 0.310
_exptl_absorpt_correction_T_max 0.975
_exptl_absorpt_correction_T_min 0.931
_exptl_absorpt_correction_type multi-scan
_exptl_absorpt_process_details '(SADABS; Bruker, 2001)'
_exptl_crystal_colour colourless
_exptl_crystal_density_diffrn 1.523
_exptl_crystal_density_method 'not measured'
_exptl_crystal_description plate
_exptl_crystal_F_000 1000
_exptl_crystal_size_max 0.35
_exptl_crystal_size_mid 0.25
_exptl_crystal_size_min 0.08
_refine_diff_density_max 0.430
_refine_diff_density_min -0.243
_refine_ls_abs_structure_details 'Flack (1983), with 4338 Friedel pairs'
_refine_ls_abs_structure_Flack 0.00(3)
_refine_ls_extinction_method none
_refine_ls_goodness_of_fit_ref 1.040
_refine_ls_hydrogen_treatment mixed
_refine_ls_matrix_type full
_refine_ls_number_parameters 748
_refine_ls_number_reflns 9309
_refine_ls_number_restraints 3
_refine_ls_restrained_S_all 1.041
_refine_ls_R_factor_all 0.0302
_refine_ls_R_factor_gt 0.0282
_refine_ls_shift/su_max 0.001
_refine_ls_shift/su_mean 0.000
_refine_ls_structure_factor_coef Fsqd
_refine_ls_weighting_details 'calc w = 1/[\s^2^(Fo^2^)+(0.0415P)^2^+0.2602P] where P=(Fo^2^+2Fc^2^)/3'
_refine_ls_weighting_scheme calc
_refine_ls_wR_factor_gt 0.0697
_refine_ls_wR_factor_ref 0.0709
_reflns_number_gt 8846
_reflns_number_total 9309
_reflns_threshold_expression I>2\s(I)
_cod_data_source_file ln3144.cif
_cod_data_source_block III
_cod_original_sg_symbol_H-M 'P 21'
_cod_original_formula_sum 'C8 H12 N3 O3.50 S'
_cod_database_code 2017721
_cod_database_fobs_code 2017721

loop_
_symmetry_equiv_pos_as_xyz
'x, y, z'
'-x, y+1/2, -z'

loop_
_atom_site_type_symbol
_atom_site_label
_atom_site_fract_x
_atom_site_fract_y
_atom_site_fract_z
_atom_site_U_iso_or_equiv
_atom_site_adp_type
_atom_site_calc_flag
_atom_site_refinement_flags
_atom_site_occupancy
_atom_site_disorder_assembly
_atom_site_disorder_group
S S1A 0.10264(4) 0.99878(4) 0.51702(3) 0.02383(10) Uani d . 1 . .
O O1A -0.18027(10) 0.83126(11) 0.30053(7) 0.0187(2) Uani d . 1 . .
O O2A -0.03607(10) 0.81794(12) 0.53267(7) 0.0193(2) Uani d . 1 . .
O O3A 0.19455(12) 0.76690(12) 0.60179(8) 0.0232(3) Uani d . 1 . .
H H3A 0.232(2) 0.723(3) 0.6356(17) 0.044(7) Uiso d . 1 . .
N N1A -0.02189(12) 0.79105(12) 0.38895(9) 0.0150(3) Uani d . 1 . .
N N2A -0.04858(12) 0.70140(13) 0.25447(9) 0.0166(3) Uani d . 1 . .
N N3A 0.09050(14) 0.57422(14) 0.21169(10) 0.0196(3) Uani d . 1 . .
H H3A1 0.055(2) 0.573(2) 0.1641(16) 0.030(6) Uiso d . 1 . .
H H3A2 0.154(2) 0.541(2) 0.2211(13) 0.020(5) Uiso d . 1 . .
C C1A -0.08709(14) 0.77570(15) 0.31283(10) 0.0153(3) Uani d . 1 . .
C C2A 0.05402(14) 0.64681(15) 0.26937(10) 0.0156(3) Uani d . 1 . .
C C3A 0.12318(15) 0.66234(16) 0.34615(11) 0.0175(3) Uani d . 1 . .
H H3A3 0.1925(19) 0.6261(19) 0.3538(13) 0.018(5) Uiso d . 1 . .
C C4A 0.08182(14) 0.73352(15) 0.40436(10) 0.0160(3) Uani d . 1 . .
H H4A 0.1192(16) 0.7476(17) 0.4568(12) 0.011(4) Uiso d . 1 . .
C C5A -0.07077(15) 0.86636(16) 0.45351(10) 0.0183(3) Uani d . 1 . .
H H5A -0.1529(19) 0.857(2) 0.4432(13) 0.022 Uiso d . 1 . .
C C6A -0.03015(17) 0.99557(18) 0.45002(12) 0.0242(4) Uani d . 1 . .
H H6A1 -0.082(2) 1.046(2) 0.4704(16) 0.038(7) Uiso d . 1 . .
H H6A2 -0.015(2) 1.023(2) 0.3959(16) 0.033(6) Uiso d . 1 . .
C C7A 0.03189(16) 0.89922(17) 0.58589(11) 0.0200(4) Uani d . 1 . .
H H7A -0.0200(17) 0.9431(18) 0.6172(12) 0.014(5) Uiso d . 1 . .
C C8A 0.11294(16) 0.82985(18) 0.64642(11) 0.0212(4) Uani d . 1 . .
H H8A1 0.1476(19) 0.886(2) 0.6835(14) 0.024(6) Uiso d . 1 . .
H H8A2 0.061(2) 0.774(2) 0.6779(15) 0.031(6) Uiso d . 1 . .
S S1B 0.38412(4) 0.72885(4) 0.78680(3) 0.02408(10) Uani d . 1 . .
O O1B 0.19325(11) 0.67658(11) 1.02569(8) 0.0191(3) Uani d . 1 . .
O O2B 0.33542(10) 0.51109(11) 0.83702(8) 0.0204(3) Uani d . 1 . .
O O3B 0.29406(12) 0.53746(13) 0.65782(8) 0.0224(3) Uani d . 1 . .
H H3B 0.257(2) 0.487(2) 0.6647(15) 0.030(7) Uiso d . 1 . .
N N1B 0.18991(12) 0.53273(13) 0.92645(9) 0.0159(3) Uani d . 1 . .
N N2B 0.04800(13) 0.54011(13) 1.02543(9) 0.0174(3) Uani d . 1 . .
N N3B -0.09715(14) 0.40253(15) 1.02130(10) 0.0222(3) Uani d . 1 . .
H H3B1 -0.1188(19) 0.437(2) 1.0633(15) 0.022(6) Uiso d . 1 . .
H H3B2 -0.1313(19) 0.337(2) 1.0040(14) 0.026(6) Uiso d . 1 . .
C C1B 0.14338(15) 0.58613(15) 0.99512(10) 0.0160(3) Uani d . 1 . .
C C2B -0.00193(15) 0.44333(15) 0.99010(10) 0.0165(3) Uani d . 1 . .
C C3B 0.04578(15) 0.38470(16) 0.92072(11) 0.0187(3) Uani d . 1 . .
H H3B3 0.0127(17) 0.3146(19) 0.8969(12) 0.015(5) Uiso d . 1 . .
C C4B 0.13993(16) 0.43262(16) 0.89091(11) 0.0184(3) Uani d . 1 . .
H H4B 0.1738(18) 0.3992(19) 0.8460(14) 0.019(5) Uiso d . 1 . .
C C5B 0.29260(15) 0.59020(15) 0.89509(10) 0.0165(3) Uani d . 1 . .
H H5B 0.3447(17) 0.6025(18) 0.9431(13) 0.015(5) Uiso d . 1 . .
C C6B 0.26319(18) 0.70661(18) 0.84944(13) 0.0241(4) Uani d . 1 . .
H H6B1 0.256(2) 0.767(3) 0.8847(17) 0.042(7) Uiso d . 1 . .
H H6B2 0.192(2) 0.6965(19) 0.8143(14) 0.023(5) Uiso d . 1 . .
C C7B 0.41645(15) 0.56786(15) 0.78702(11) 0.0176(3) Uani d . 1 . .
H H7B 0.4936(17) 0.5593(17) 0.8109(12) 0.011(5) Uiso d . 1 . .
C C8B 0.40431(15) 0.51356(16) 0.70081(10) 0.0171(3) Uani d . 1 . .
H H8B1 0.464(2) 0.545(2) 0.6667(14) 0.025(5) Uiso d . 1 . .
H H8B2 0.4155(17) 0.430(2) 0.7074(12) 0.016(5) Uiso d . 1 . .
S S1C 0.92498(4) 0.64953(5) 0.79447(3) 0.02907(11) Uani d . 1 . .
O O1C 0.67611(11) 0.60436(11) 1.03407(8) 0.0218(3) Uani d . 1 . .
O O2C 0.71321(10) 0.61562(11) 0.83935(8) 0.0216(3) Uani d . 1 . .
O O3C 0.65946(13) 0.42960(14) 0.71609(9) 0.0311(3) Uani d . 1 . .
H H3C 0.682(2) 0.367(3) 0.7498(19) 0.057(9) Uiso d . 1 . .
N N1C 0.68448(13) 0.75748(13) 0.94189(9) 0.0191(3) Uani d . 1 . .
N N2C 0.55084(13) 0.75620(13) 1.04791(9) 0.0199(3) Uani d . 1 . .
N N3C 0.41698(14) 0.90387(15) 1.05374(11) 0.0228(3) Uani d . 1 . .
H H3C1 0.3903(19) 0.860(2) 1.0912(14) 0.026(6) Uiso d . 1 . .
H H3C2 0.383(2) 0.968(2) 1.0325(14) 0.027(6) Uiso d . 1 . .
C C1C 0.63674(15) 0.70238(15) 1.01073(10) 0.0183(4) Uani d . 1 . .
C C2C 0.50664(16) 0.85927(16) 1.01747(11) 0.0191(3) Uani d . 1 . .
C C3C 0.55421(16) 0.91914(17) 0.94919(11) 0.0205(4) Uani d . 1 . .
H H3C3 0.5253(18) 0.992(2) 0.9266(13) 0.020(5) Uiso d . 1 . .
C C4C 0.64158(16) 0.86522(16) 0.91354(11) 0.0203(4) Uani d . 1 . .
H H4C 0.681(2) 0.899(2) 0.8669(14) 0.027(6) Uiso d . 1 . .
C C5C 0.77192(15) 0.69137(16) 0.90115(11) 0.0200(4) Uani d . 1 . .
H H5C 0.8062(18) 0.640(2) 0.9427(14) 0.023(5) Uiso d . 1 . .
C C6C 0.85694(17) 0.76322(18) 0.85408(13) 0.0251(4) Uani d . 1 . .
H H6C1 0.910(2) 0.798(2) 0.8893(15) 0.035(6) Uiso d . 1 . .
H H6C2 0.8204(19) 0.819(2) 0.8144(14) 0.028(6) Uiso d . 1 . .
C C7C 0.79932(15) 0.54894(17) 0.80164(12) 0.0216(4) Uani d . 1 . .
H H7C 0.8256(17) 0.484(2) 0.8361(12) 0.017(5) Uiso d . 1 . .
C C8C 0.75462(18) 0.50669(18) 0.71542(12) 0.0263(4) Uani d D 1 . .
H H8C1 0.7348(19) 0.570(2) 0.6794(13) 0.021(5) Uiso d . 1 . .
H H8C2 0.8122(16) 0.4414(16) 0.6949(12) 0.018(5) Uiso d D 1 . .
S S1D 0.58590(4) 0.82818(4) 0.46753(3) 0.02604(11) Uani d . 1 . .
O O1D 0.69460(10) 0.95563(11) 0.73429(7) 0.0183(3) Uani d . 1 . .
O O2D 0.49066(10) 0.73334(11) 0.59391(7) 0.0183(2) Uani d . 1 . .
O O3D 0.32097(12) 0.59891(12) 0.48440(9) 0.0251(3) Uani d . 1 . .
H H3D 0.317(2) 0.594(3) 0.539(2) 0.051(8) Uiso d . 1 . .
N N1D 0.52631(12) 0.91979(13) 0.65703(9) 0.0151(3) Uani d . 1 . .
N N2D 0.54373(13) 1.08002(13) 0.75296(9) 0.0170(3) Uani d . 1 . .
N N3D 0.39039(14) 1.20452(14) 0.76809(10) 0.0197(3) Uani d . 1 . .
H H3D1 0.423(2) 1.223(2) 0.8170(15) 0.025(6) Uiso d . 1 . .
H H3D2 0.322(2) 1.229(2) 0.7506(14) 0.030(6) Uiso d . 1 . .
C C1D 0.59221(14) 0.98640(15) 0.71644(10) 0.0159(3) Uani d . 1 . .
C C2D 0.43511(15) 1.11399(16) 0.72838(10) 0.0171(3) Uani d . 1 . .
C C3D 0.37021(15) 1.05367(16) 0.66130(11) 0.0180(3) Uani d . 1 . .
H H3D3 0.297(2) 1.077(2) 0.6427(14) 0.025(6) Uiso d . 1 . .
C C4D 0.41738(15) 0.95566(16) 0.62999(10) 0.0175(3) Uani d D 1 . .
H H4D 0.3789(17) 0.9051(17) 0.5924(12) 0.021(5) Uiso d D 1 . .
C C5D 0.57911(15) 0.80682(15) 0.63029(10) 0.0164(3) Uani d . 1 . .
H H5D 0.6174(18) 0.7733(19) 0.6790(13) 0.020 Uiso d . 1 . .
C C6D 0.66983(16) 0.82753(18) 0.56750(11) 0.0210(4) Uani d . 1 . .
H H6D1 0.725(2) 0.763(2) 0.5697(14) 0.030(6) Uiso d . 1 . .
H H6D2 0.7126(18) 0.902(2) 0.5753(13) 0.020(5) Uiso d . 1 . .
C C7D 0.50145(16) 0.70805(17) 0.50656(11) 0.0194(3) Uani d . 1 . .
H H7D 0.5392(18) 0.631(2) 0.5046(13) 0.023 Uiso d . 1 . .
C C8D 0.38183(17) 0.70200(17) 0.46208(12) 0.0228(4) Uani d . 1 . .
H H8D1 0.3382(18) 0.771(2) 0.4734(13) 0.021(5) Uiso d . 1 . .
H H8D2 0.3934(19) 0.695(2) 0.4010(15) 0.026(6) Uiso d . 1 . .
O O1W 0.30651(13) 0.74973(12) 1.17322(9) 0.0232(3) Uani d . 1 . .
H H11W 0.352(2) 0.698(2) 1.1904(16) 0.036(7) Uiso d . 1 . .
H H12W 0.258(2) 0.725(2) 1.1381(16) 0.033(6) Uiso d . 1 . .
O O2W 0.80960(13) 0.51185(13) 1.16824(9) 0.0234(3) Uani d . 1 . .
H H21W 0.759(3) 0.541(3) 1.136(2) 0.056(9) Uiso d . 1 . .
H H22W 0.846(2) 0.564(2) 1.1899(16) 0.033(7) Uiso d . 1 . .

loop_
_atom_site_aniso_label
_atom_site_aniso_U_11
_atom_site_aniso_U_22
_atom_site_aniso_U_33
_atom_site_aniso_U_12
_atom_site_aniso_U_13
_atom_site_aniso_U_23
S1A 0.0265(2) 0.0188(2) 0.0250(2) -0.00173(18) -0.00551(17) 0.00009(18)
O1A 0.0148(6) 0.0213(6) 0.0193(6) 0.0044(5) -0.0023(4) -0.0006(5)
O2A 0.0186(6) 0.0253(6) 0.0138(5) -0.0013(5) 0.0000(4) -0.0010(5)
O3A 0.0237(7) 0.0278(7) 0.0177(6) 0.0082(5) -0.0005(5) 0.0023(5)
N1A 0.0147(7) 0.0170(7) 0.0132(6) 0.0011(5) -0.0004(5) -0.0016(5)
N2A 0.0155(7) 0.0181(7) 0.0159(7) 0.0011(5) -0.0010(5) -0.0007(5)
N3A 0.0162(8) 0.0255(8) 0.0165(7) 0.0057(6) -0.0027(6) -0.0028(6)
C1A 0.0143(8) 0.0169(8) 0.0146(8) -0.0028(6) 0.0002(6) 0.0012(6)
C2A 0.0162(8) 0.0166(8) 0.0141(8) -0.0008(6) 0.0021(6) 0.0008(6)
C3A 0.0145(8) 0.0199(8) 0.0178(8) 0.0034(7) -0.0008(6) 0.0004(7)
C4A 0.0149(8) 0.0172(8) 0.0156(8) -0.0002(6) -0.0017(6) 0.0000(6)
C5A 0.0163(8) 0.0231(9) 0.0153(8) 0.0039(7) 0.0005(6) -0.0020(6)
C6A 0.0286(10) 0.0203(9) 0.0224(9) 0.0077(8) -0.0058(7) -0.0027(8)
C7A 0.0202(9) 0.0237(9) 0.0159(8) 0.0015(7) 0.0006(7) -0.0053(7)
C8A 0.0222(9) 0.0264(10) 0.0147(8) 0.0002(7) -0.0014(7) -0.0010(7)
S1B 0.0299(2) 0.0170(2) 0.0270(2) -0.00575(18) 0.01265(18) -0.00229(18)
O1B 0.0235(6) 0.0172(6) 0.0165(6) -0.0029(5) 0.0009(5) -0.0019(5)
O2B 0.0223(6) 0.0174(6) 0.0227(6) -0.0013(5) 0.0104(5) -0.0002(5)
O3B 0.0206(7) 0.0217(7) 0.0238(7) -0.0051(6) -0.0052(5) 0.0055(5)
N1B 0.0172(7) 0.0173(7) 0.0134(6) -0.0005(5) 0.0031(5) 0.0007(5)
N2B 0.0196(7) 0.0189(7) 0.0139(7) 0.0008(6) 0.0029(5) -0.0001(6)
N3B 0.0236(8) 0.0216(8) 0.0221(8) -0.0034(6) 0.0064(6) -0.0055(7)
C1B 0.0192(8) 0.0163(8) 0.0121(7) 0.0017(6) -0.0010(6) 0.0013(6)
C2B 0.0177(8) 0.0166(8) 0.0150(8) 0.0020(6) -0.0004(6) 0.0024(6)
C3B 0.0202(9) 0.0179(9) 0.0178(8) -0.0019(7) 0.0001(7) -0.0034(7)
C4B 0.0217(9) 0.0191(9) 0.0145(8) 0.0013(7) 0.0015(7) -0.0019(6)
C5B 0.0156(8) 0.0189(8) 0.0152(8) -0.0018(6) 0.0024(6) 0.0010(6)
C6B 0.0258(10) 0.0207(9) 0.0274(10) 0.0028(7) 0.0125(8) 0.0054(8)
C7B 0.0155(8) 0.0183(9) 0.0195(8) -0.0010(6) 0.0033(6) 0.0015(6)
C8B 0.0169(8) 0.0160(9) 0.0184(8) 0.0002(6) 0.0013(6) 0.0012(6)
S1C 0.0221(2) 0.0265(2) 0.0401(3) -0.00417(19) 0.01204(19) -0.0019(2)
O1C 0.0280(7) 0.0174(6) 0.0195(6) 0.0009(5) -0.0015(5) 0.0012(5)
O2C 0.0168(6) 0.0215(7) 0.0269(7) -0.0036(5) 0.0049(5) -0.0058(5)
O3C 0.0295(8) 0.0293(8) 0.0336(8) 0.0003(6) -0.0040(6) 0.0007(6)
N1C 0.0224(8) 0.0187(8) 0.0159(7) 0.0004(6) -0.0008(6) 0.0012(6)
N2C 0.0240(8) 0.0185(7) 0.0168(7) -0.0011(6) -0.0004(6) 0.0009(6)
N3C 0.0260(8) 0.0195(8) 0.0232(8) 0.0042(7) 0.0039(7) 0.0044(7)
C1C 0.0236(9) 0.0168(8) 0.0137(8) -0.0049(7) -0.0042(6) -0.0006(6)
C2C 0.0228(9) 0.0176(8) 0.0162(8) -0.0021(7) -0.0037(6) -0.0018(6)
C3C 0.0262(10) 0.0173(9) 0.0174(8) -0.0001(7) -0.0026(7) 0.0018(7)
C4C 0.0242(9) 0.0203(9) 0.0158(8) -0.0016(7) -0.0027(7) 0.0019(7)
C5C 0.0201(9) 0.0207(9) 0.0186(9) 0.0005(7) -0.0020(7) 0.0008(7)
C6C 0.0217(9) 0.0244(10) 0.0295(10) -0.0055(8) 0.0036(8) -0.0023(8)
C7C 0.0179(9) 0.0188(8) 0.0288(9) -0.0025(7) 0.0053(7) 0.0010(7)
C8C 0.0322(10) 0.0209(9) 0.0255(9) 0.0028(8) 0.0016(8) 0.0008(8)
S1D 0.0290(2) 0.0316(3) 0.0181(2) -0.0064(2) 0.00526(17) 0.00166(18)
O1D 0.0134(6) 0.0225(6) 0.0184(6) -0.0008(5) -0.0021(5) 0.0012(5)
O2D 0.0215(6) 0.0188(6) 0.0151(6) -0.0048(5) 0.0038(4) -0.0012(5)
O3D 0.0287(7) 0.0237(7) 0.0223(7) -0.0045(6) -0.0032(5) -0.0011(5)
N1D 0.0144(7) 0.0159(7) 0.0151(6) -0.0016(5) 0.0021(5) 0.0002(5)
N2D 0.0186(7) 0.0164(7) 0.0158(7) -0.0017(5) -0.0010(5) 0.0003(5)
N3D 0.0196(8) 0.0197(8) 0.0193(8) 0.0012(6) -0.0015(6) -0.0019(6)
C1D 0.0171(8) 0.0176(8) 0.0131(7) -0.0033(6) 0.0016(6) 0.0039(6)
C2D 0.0178(8) 0.0193(8) 0.0141(8) -0.0034(6) 0.0010(6) 0.0033(6)
C3D 0.0144(8) 0.0217(9) 0.0174(8) -0.0012(7) -0.0019(6) 0.0006(7)
C4D 0.0159(8) 0.0210(8) 0.0154(8) -0.0038(6) -0.0006(6) -0.0002(6)
C5D 0.0181(8) 0.0151(8) 0.0158(8) -0.0007(6) 0.0007(6) 0.0011(6)
C6D 0.0189(9) 0.0235(9) 0.0210(9) -0.0007(8) 0.0044(7) -0.0016(7)
C7D 0.0245(9) 0.0185(9) 0.0157(8) -0.0014(7) 0.0041(6) -0.0009(6)
C8D 0.0278(10) 0.0215(9) 0.0186(9) -0.0011(7) -0.0011(7) -0.0008(7)
O1W 0.0258(7) 0.0200(7) 0.0225(7) 0.0033(6) -0.0063(6) 0.0009(5)
O2W 0.0226(7) 0.0250(7) 0.0221(6) 0.0022(6) -0.0016(5) -0.0006(6)

loop_
_atom_type_symbol
_atom_type_description
_atom_type_scat_dispersion_real
_atom_type_scat_dispersion_imag
_atom_type_scat_source
C C 0.0033 0.0016 'International Tables Vol C Tables 4.2.6.8 and 6.1.1.4'
H H 0.0000 0.0000 'International Tables Vol C Tables 4.2.6.8 and 6.1.1.4'
N N 0.0061 0.0033 'International Tables Vol C Tables 4.2.6.8 and 6.1.1.4'
O O 0.0106 0.0060 'International Tables Vol C Tables 4.2.6.8 and 6.1.1.4'
S S 0.1246 0.1234 'International Tables Vol C Tables 4.2.6.8 and 6.1.1.4'

loop_
_geom_angle_atom_site_label_1
_geom_angle_atom_site_label_2
_geom_angle_atom_site_label_3
_geom_angle_site_symmetry_1
_geom_angle_site_symmetry_3
_geom_angle
_geom_angle_publ_flag
C6A S1A C7A . . 86.93(9) ?
C5A O2A C7A . . 113.15(14) ?
C8A O3A H3A . . 108(2) ?
C4A N1A C1A . . 120.52(14) ?
C4A N1A C5A . . 121.30(13) ?
C1A N1A C5A . . 118.11(13) ?
C2A N2A C1A . . 119.48(14) ?
C2A N3A H3A1 . . 119.0(17) ?
C2A N3A H3A2 . . 118.2(15) ?
H3A1 N3A H3A2 . . 122(2) ?
O1A C1A N2A . . 121.65(14) ?
O1A C1A N1A . . 118.65(15) ?
N2A C1A N1A . . 119.70(15) ?
N3A C2A N2A . . 118.78(15) ?
N3A C2A C3A . . 119.27(16) ?
N2A C2A C3A . . 121.92(16) ?
C4A C3A C2A . . 117.72(16) ?
C4A C3A H3A3 . . 122.3(13) ?
C2A C3A H3A3 . . 119.9(13) ?
C3A C4A N1A . . 120.61(15) ?
C3A C4A H4A . . 124.3(12) ?
N1A C4A H4A . . 115.1(12) ?
O2A C5A N1A . . 108.05(13) ?
O2A C5A C6A . . 109.38(14) ?
N1A C5A C6A . . 112.49(15) ?
O2A C5A H5A . . 109.1(13) ?
N1A C5A H5A . . 104.2(13) ?
C6A C5A H5A . . 113.4(14) ?
C5A C6A S1A . . 104.31(12) ?
C5A C6A H6A1 . . 111.6(17) ?
S1A C6A H6A1 . . 109.3(16) ?
C5A C6A H6A2 . . 114.6(15) ?
S1A C6A H6A2 . . 109.3(14) ?
H6A1 C6A H6A2 . . 108(2) ?
O2A C7A C8A . . 109.68(15) ?
O2A C7A S1A . . 106.42(11) ?
C8A C7A S1A . . 114.97(13) ?
O2A C7A H7A . . 107.7(12) ?
C8A C7A H7A . . 108.3(12) ?
S1A C7A H7A . . 109.5(12) ?
O3A C8A C7A . . 109.77(14) ?
O3A C8A H8A1 . . 112.8(14) ?
C7A C8A H8A1 . . 106.0(13) ?
O3A C8A H8A2 . . 112.4(14) ?
C7A C8A H8A2 . . 105.9(13) ?
H8A1 C8A H8A2 . . 109.6(19) ?
C6B S1B C7B . . 91.65(9) ?
C5B O2B C7B . . 111.61(13) ?
C8B O3B H3B . . 107(2) ?
C4B N1B C1B . . 120.32(15) ?
C4B N1B C5B . . 122.99(14) ?
C1B N1B C5B . . 116.69(14) ?
C2B N2B C1B . . 120.06(15) ?
C2B N3B H3B1 . . 117.1(16) ?
C2B N3B H3B2 . . 122.8(15) ?
H3B1 N3B H3B2 . . 120(2) ?
O1B C1B N2B 1 . 122.63(16) ?
O1B C1B N2B . . 122.63(16) ?
O1B C1B N1B 1 . 117.65(15) ?
O1B C1B N1B . . 117.65(15) ?
N2B C1B N1B . . 119.73(15) ?
N3B C2B N2B . . 117.81(16) ?
N3B C2B C3B . . 120.78(16) ?
N2B C2B C3B . . 121.41(16) ?
C4B C3B C2B . . 117.58(16) ?
C4B C3B H3B3 . . 120.6(12) ?
C2B C3B H3B3 . . 121.9(12) ?
C3B C4B N1B . . 120.86(16) ?
C3B C4B H4B . . 121.3(13) ?
N1B C4B H4B . . 117.8(14) ?
O2B C5B N1B . . 106.41(13) ?
O2B C5B C6B . . 107.61(14) ?
N1B C5B C6B . . 112.52(14) ?
O2B C5B H5B . . 113.2(12) ?
N1B C5B H5B . . 105.4(12) ?
C6B C5B H5B . . 111.6(13) ?
C5B C6B S1B . . 103.40(13) ?
C5B C6B H6B1 . . 111.9(17) ?
S1B C6B H6B1 . . 111.3(17) ?
C5B C6B H6B2 . . 109.1(13) ?
S1B C6B H6B2 . . 110.8(13) ?
H6B1 C6B H6B2 . . 110(2) ?
O2B C7B C8B . . 108.26(14) ?
O2B C7B S1B . . 107.27(11) ?
C8B C7B S1B . . 112.95(12) ?
O2B C7B H7B . . 111.5(12) ?
C8B C7B H7B . . 110.4(12) ?
S1B C7B H7B . . 106.5(12) ?
O3B C8B C7B 1 . 112.57(14) ?
O3B C8B C7B . . 112.57(14) ?
O3B C8B H8B1 1 . 107.8(13) ?
O3B C8B H8B1 . . 107.8(13) ?
C7B C8B H8B1 . . 110.0(13) ?
O3B C8B H8B2 1 . 110.4(12) ?
O3B C8B H8B2 . . 110.4(12) ?
C7B C8B H8B2 . . 107.1(12) ?
H8B1 C8B H8B2 . . 108.8(19) ?
C6C S1C C7C . . 91.33(9) ?
C7C O2C C5C . . 107.20(13) ?
C8C O3C H3C . . 107.1(19) ?
C4C N1C C1C . . 119.45(15) ?
C4C N1C C5C . . 123.39(15) ?
C1C N1C C5C . . 117.01(14) ?
C1C N2C C2C . . 120.16(16) ?
C2C N3C H3C1 . . 115.5(16) ?
C2C N3C H3C2 . . 119.0(15) ?
H3C1 N3C H3C2 . . 125(2) ?
O1C C1C N2C 1 . 122.34(17) ?
O1C C1C N2C . . 122.34(17) ?
O1C C1C N1C 1 . 117.95(17) ?
O1C C1C N1C . . 117.95(17) ?
N2C C1C N1C . . 119.71(15) ?
N3C C2C N2C . . 117.15(17) ?
N3C C2C C3C . . 121.13(17) ?
N2C C2C C3C . . 121.72(17) ?
C4C C3C C2C . . 117.32(17) ?
C4C C3C H3C3 . . 119.0(13) ?
C2C C3C H3C3 . . 123.7(13) ?
C3C C4C N1C . . 121.49(17) ?
C3C C4C H4C . . 123.9(14) ?
N1C C4C H4C . . 114.6(14) ?
O2C C5C N1C . . 107.70(13) ?
O2C C5C C6C . . 105.27(15) ?
N1C C5C C6C . . 116.88(15) ?
O2C C5C H5C . . 105.9(14) ?
N1C C5C H5C . . 105.5(14) ?
C6C C5C H5C . . 115.0(13) ?
C5C C6C S1C . . 102.18(13) ?
C5C C6C H6C1 . . 111.1(16) ?
S1C C6C H6C1 . . 109.7(16) ?
C5C C6C H6C2 . . 113.8(14) ?
S1C C6C H6C2 . . 107.2(13) ?
H6C1 C6C H6C2 . . 112(2) ?
O2C C7C C8C . . 110.59(15) ?
O2C C7C S1C . . 106.51(12) ?
C8C C7C S1C . . 110.51(14) ?
O2C C7C H7C . . 111.4(12) ?
C8C C7C H7C . . 111.0(12) ?
S1C C7C H7C . . 106.7(12) ?
O3C C8C C7C . . 113.65(16) ?
O3C C8C H8C1 . . 108.6(13) ?
C7C C8C H8C1 . . 112.0(13) ?
O3C C8C H8C2 . . 95.0(11) ?
C7C C8C H8C2 . . 108.7(11) ?
H8C1 C8C H8C2 . . 117.9(17) ?
C7D S1D C6D . . 87.64(9) ?
C5D O2D C7D . . 113.83(13) ?
C8D O3D H3D . . 111.5(19) ?
C4D N1D C1D . . 120.27(15) ?
C4D N1D C5D . . 123.48(14) ?
C1D N1D C5D . . 116.14(13) ?
C2D N2D C1D . . 120.38(14) ?
C2D N3D H3D1 . . 117.3(16) ?
C2D N3D H3D2 . . 118.1(16) ?
H3D1 N3D H3D2 . . 123(2) ?
O1D C1D N2D 1 . 122.48(15) ?
O1D C1D N2D . . 122.48(15) ?
O1D C1D N1D 1 . 118.02(15) ?
O1D C1D N1D . . 118.02(15) ?
N2D C1D N1D . . 119.50(15) ?
N3D C2D N2D . . 117.89(15) ?
N3D C2D C3D . . 121.40(16) ?
N2D C2D C3D . . 120.71(16) ?
C4D C3D C2D . . 117.57(16) ?
C4D C3D H3D3 . . 120.3(14) ?
C2D C3D H3D3 . . 122.0(14) ?
C3D C4D N1D . . 121.07(15) ?
C3D C4D H4D . . 124.2(14) ?
N1D C4D H4D . . 114.6(13) ?
O2D C5D N1D 1 . 108.59(13) ?
O2D C5D N1D . . 108.59(13) ?
O2D C5D C6D 1 . 109.37(14) ?
O2D C5D C6D . . 109.37(14) ?
N1D C5D C6D . . 112.22(14) ?
O2D C5D H5D 1 . 112.9(13) ?
O2D C5D H5D . . 112.9(13) ?
N1D C5D H5D . . 106.2(13) ?
C6D C5D H5D . . 107.6(13) ?
C5D C6D S1D . . 103.54(12) ?
C5D C6D H6D1 . . 110.4(14) ?
S1D C6D H6D1 . . 110.3(14) ?
C5D C6D H6D2 . . 114.5(12) ?
S1D C6D H6D2 . . 110.1(12) ?
H6D1 C6D H6D2 . . 107.9(18) ?
O2D C7D C8D 1 . 108.87(15) ?
O2D C7D C8D . . 108.87(15) ?
O2D C7D S1D 1 . 106.10(12) ?
O2D C7D S1D . . 106.10(12) ?
C8D C7D S1D . . 111.78(13) ?
O2D C7D H7D 1 . 106.2(13) ?
O2D C7D H7D . . 106.2(13) ?
C8D C7D H7D . . 110.1(12) ?
S1D C7D H7D . . 113.5(13) ?
O3D C8D C7D 1 . 111.93(15) ?
O3D C8D C7D . . 111.93(15) ?
O3D C8D H8D1 1 . 109.9(13) ?
O3D C8D H8D1 . . 109.9(13) ?
C7D C8D H8D1 . . 110.7(13) ?
O3D C8D H8D2 1 . 106.5(13) ?
O3D C8D H8D2 . . 106.5(13) ?
C7D C8D H8D2 . . 106.3(13) ?
H8D1 C8D H8D2 . . 111.4(18) ?
H11W O1W H12W . . 112(3) ?
H21W O2W H22W . . 108(3) ?

loop_
_geom_bond_atom_site_label_1
_geom_bond_atom_site_label_2
_geom_bond_site_symmetry_2
_geom_bond_distance
_geom_bond_publ_flag
S1A C6A . 1.8073(19) ?
S1A C7A . 1.810(2) ?
O1A C1A . 1.249(2) ?
O2A C5A . 1.410(2) ?
O2A C7A . 1.442(2) ?
O3A C8A . 1.416(2) ?
O3A H3A . 0.83(3) ?
N1A C4A . 1.369(2) ?
N1A C1A . 1.396(2) ?
N1A C5A . 1.481(2) ?
N2A C2A . 1.342(2) ?
N2A C1A . 1.354(2) ?
N3A C2A . 1.325(2) ?
N3A H3A1 . 0.84(2) ?
N3A H3A2 . 0.82(2) ?
C2A C3A . 1.427(2) ?
C3A C4A . 1.344(2) ?
C3A H3A3 . 0.90(2) ?
C4A H4A . 0.929(19) ?
C5A C6A . 1.529(3) ?
C5A H5A . 0.96(2) ?
C6A H6A1 . 0.90(3) ?
C6A H6A2 . 0.95(3) ?
C7A C8A . 1.514(2) ?
C7A H7A . 0.95(2) ?
C8A H8A1 . 0.94(2) ?
C8A H8A2 . 1.02(2) ?
S1B C6B . 1.800(2) ?
S1B C7B . 1.8475(18) ?
O1B C1B . 1.250(2) ?
O2B C5B . 1.404(2) ?
O2B C7B . 1.429(2) ?
O3B C8B . 1.429(2) ?
O3B H3B . 0.73(3) ?
N1B C4B . 1.369(2) ?
N1B C1B . 1.397(2) ?
N1B C5B . 1.474(2) ?
N2B C2B . 1.337(2) ?
N2B C1B . 1.343(2) ?
N3B C2B . 1.326(2) ?
N3B H3B1 . 0.83(2) ?
N3B H3B2 . 0.87(3) ?
C1B O1B 1 1.250(2) ?
C2B C3B . 1.438(2) ?
C3B C4B . 1.336(3) ?
C3B H3B3 . 0.94(2) ?
C4B H4B . 0.93(2) ?
C5B C6B . 1.525(2) ?
C5B H5B . 0.95(2) ?
C6B H6B1 . 0.89(3) ?
C6B H6B2 . 0.97(2) ?
C7B C8B . 1.507(2) ?
C7B H7B . 0.95(2) ?
C8B O3B 1 1.429(2) ?
C8B H8B1 . 0.98(2) ?
C8B H8B2 . 0.95(2) ?
S1C C6C . 1.811(2) ?
S1C C7C . 1.8524(19) ?
O1C C1C . 1.239(2) ?
O2C C7C . 1.418(2) ?
O2C C5C . 1.437(2) ?
O3C C8C . 1.402(3) ?
O3C H3C . 0.91(3) ?
N1C C4C . 1.373(2) ?
N1C C1C . 1.413(2) ?
N1C C5C . 1.450(2) ?
N2C C1C . 1.341(2) ?
N2C C2C . 1.343(2) ?
N3C C2C . 1.325(3) ?
N3C H3C1 . 0.85(2) ?
N3C H3C2 . 0.87(3) ?
C1C O1C 1 1.239(2) ?
C2C C3C . 1.430(3) ?
C3C C4C . 1.343(3) ?
C3C H3C3 . 0.95(2) ?
C4C H4C . 0.98(2) ?
C5C C6C . 1.517(3) ?
C5C H5C . 0.95(2) ?
C6C H6C1 . 0.89(3) ?
C6C H6C2 . 0.97(2) ?
C7C C8C . 1.514(3) ?
C7C H7C . 0.96(2) ?
C8C H8C1 . 0.94(2) ?
C8C H8C2 . 1.060(15) ?
S1D C7D . 1.8059(19) ?
S1D C6D . 1.8095(19) ?
O1D C1D . 1.247(2) ?
O2D C5D . 1.407(2) ?
O2D C7D . 1.443(2) ?
O3D C8D . 1.416(2) ?
O3D H3D . 0.88(3) ?
N1D C4D . 1.363(2) ?
N1D C1D . 1.392(2) ?
N1D C5D . 1.486(2) ?
N2D C2D . 1.344(2) ?
N2D C1D . 1.347(2) ?
N3D C2D . 1.326(2) ?
N3D H3D1 . 0.87(2) ?
N3D H3D2 . 0.86(2) ?
C1D O1D 1 1.247(2) ?
C2D C3D . 1.434(2) ?
C3D C4D . 1.343(3) ?
C3D H3D3 . 0.92(2) ?
C4D H4D . 0.918(15) ?
C5D O2D 1 1.407(2) ?
C5D C6D . 1.526(2) ?
C5D H5D . 0.95(2) ?
C6D H6D1 . 0.96(3) ?
C6D H6D2 . 0.97(2) ?
C7D O2D 1 1.443(2) ?
C7D C8D . 1.510(3) ?
C7D H7D . 0.97(2) ?
C8D O3D 1 1.416(2) ?
C8D H8D1 . 0.95(2) ?
C8D H8D2 . 1.00(2) ?
O1W H11W . 0.82(3) ?
O1W H12W . 0.81(3) ?
O2W H21W . 0.82(3) ?
O2W H22W . 0.79(3) ?

loop_
_geom_hbond_atom_site_label_D
_geom_hbond_atom_site_label_H
_geom_hbond_atom_site_label_A
_geom_hbond_site_symmetry_A
_geom_hbond_distance_DH
_geom_hbond_distance_HA
_geom_hbond_distance_DA
_geom_hbond_angle_DHA
O3A H3A O3B 1 0.83(3) 2.22(3) 2.9368(19) 144(3)
N3A H3A1 N2B 1_554 0.84(2) 2.25(3) 3.012(2) 151(2)
N3B H3B2 O1B 2_547 0.87(3) 1.98(3) 2.851(2) 173(2)
O3B H3B O1A 2_546 0.73(3) 2.05(3) 2.7717(19) 168(3)
N3C H3C2 O1C 2_657 0.87(3) 1.96(3) 2.826(2) 169(2)
C6D H6D2 O3D 2_656 0.97(2) 2.43(2) 3.165(2) 131.8(16)
C4C H4C O1D 1 0.98(2) 2.24(2) 3.150(2) 155.2(19)
N3D H3D1 N2C 2_657 0.87(2) 2.20(2) 3.031(2) 162(2)
C6C H6C2 O1D 1 0.97(2) 2.42(2) 3.368(2) 167.6(18)
C4B H4B O1A 2_546 0.93(2) 2.48(2) 3.338(2) 155.3(17)
O3D H3D O3B 1 0.88(3) 2.04(3) 2.903(2) 165(3)
C8B H8B1 O2D 1 0.98(2) 2.44(2) 3.208(2) 134.3(17)
N3A H3A2 O1D 2_646 0.82(2) 2.08(2) 2.896(2) 170(2)
N3D H3D2 O1A 2_556 0.86(2) 2.12(3) 2.958(2) 164(2)
C3A H3A3 O3D 1 0.90(2) 2.49(2) 3.145(2) 129.7(17)
O1W H12W O1B 1 0.81(3) 1.98(3) 2.7411(18) 157(3)
O1W H11W N2D 2_647 0.82(3) 1.97(3) 2.781(2) 172(3)
O2W H21W O1C 1 0.82(3) 1.96(3) 2.7546(19) 161(3)
O2W H22W N2A 1_656 0.79(3) 2.18(3) 2.966(2) 177(3)
N3C H3C1 O1W 1 0.85(2) 2.10(3) 2.944(2) 173(2)
O3C H3C O1W 2_647 0.91(3) 1.80(3) 2.698(2) 166(3)
N3B H3B1 O2W 1_455 0.83(2) 2.11(2) 2.933(2) 174(2)

loop_
_geom_torsion_atom_site_label_1
_geom_torsion_atom_site_label_2
_geom_torsion_atom_site_label_3
_geom_torsion_atom_site_label_4
_geom_torsion_site_symmetry_1
_geom_torsion_site_symmetry_2
_geom_torsion_site_symmetry_3
_geom_torsion_site_symmetry_4
_geom_torsion
_geom_torsion_publ_flag
C2A N2A C1A O1A . . . . 177.71(16) ?
C2A N2A C1A N1A . . . . -2.5(2) ?
C4A N1A C1A O1A . . . . -178.79(15) ?
C5A N1A C1A O1A . . . . 4.1(2) ?
C4A N1A C1A N2A . . . . 1.4(2) ?
C5A N1A C1A N2A . . . . -175.76(15) ?
C1A N2A C2A N3A . . . . 179.93(16) ?
C1A N2A C2A C3A . . . . 1.6(3) ?
N3A C2A C3A C4A . . . . -177.86(17) ?
N2A C2A C3A C4A . . . . 0.5(3) ?
C2A C3A C4A N1A . . . . -1.6(3) ?
C1A N1A C4A C3A . . . . 0.7(3) ?
C5A N1A C4A C3A . . . . 177.77(16) ?
C7A O2A C5A N1A . . . . 119.70(15) ?
C7A O2A C5A C6A . . . . -3.05(19) ?
C4A N1A C5A O2A . . . . -31.7(2) ?
C1A N1A C5A O2A . . . . 145.45(14) ?
C4A N1A C5A C6A . . . . 89.18(19) ?
C1A N1A C5A C6A . . . . -93.70(17) ?
O2A C5A C6A S1A . . . . 31.40(17) ?
N1A C5A C6A S1A . . . . -88.67(15) ?
C7A S1A C6A C5A . . . . -39.11(13) ?
C5A O2A C7A C8A . . . . -151.83(14) ?
C5A O2A C7A S1A . . . . -26.89(16) ?
C6A S1A C7A O2A . . . . 38.45(12) ?
C6A S1A C7A C8A . . . . 160.07(14) ?
O2A C7A C8A O3A . . . . 65.01(19) ?
S1A C7A C8A O3A . . . . -54.83(19) ?
O1B O1B C1B N2B 1 . . . 0.0(2) ?
O1B O1B C1B N1B 1 . . . 0.0(3) ?
C2B N2B C1B O1B . . . 1 179.83(15) ?
C2B N2B C1B O1B . . . . 179.83(15) ?
C2B N2B C1B N1B . . . . 0.2(2) ?
C4B N1B C1B O1B . . . 1 179.21(15) ?
C5B N1B C1B O1B . . . 1 -1.4(2) ?
C4B N1B C1B O1B . . . . 179.21(15) ?
C5B N1B C1B O1B . . . . -1.4(2) ?
C4B N1B C1B N2B . . . . -1.2(2) ?
C5B N1B C1B N2B . . . . 178.25(14) ?
C1B N2B C2B N3B . . . . -178.79(16) ?
C1B N2B C2B C3B . . . . 1.4(2) ?
N3B C2B C3B C4B . . . . 178.10(16) ?
N2B C2B C3B C4B . . . . -2.1(3) ?
C2B C3B C4B N1B . . . . 1.2(3) ?
C1B N1B C4B C3B . . . . 0.4(2) ?
C5B N1B C4B C3B . . . . -178.96(16) ?
C7B O2B C5B N1B . . . . 165.39(13) ?
C7B O2B C5B C6B . . . . 44.57(18) ?
C4B N1B C5B O2B . . . . -10.7(2) ?
C1B N1B C5B O2B . . . . 169.88(13) ?
C4B N1B C5B C6B . . . . 106.88(19) ?
C1B N1B C5B C6B . . . . -72.51(19) ?
O2B C5B C6B S1B . . . . -42.84(16) ?
N1B C5B C6B S1B . . . . -159.74(12) ?
C7B S1B C6B C5B . . . . 24.37(14) ?
C5B O2B C7B C8B . . . . -146.39(14) ?
C5B O2B C7B S1B . . . . -24.21(16) ?
C6B S1B C7B O2B . . . . -2.00(13) ?
C6B S1B C7B C8B . . . . 117.22(14) ?
O3B O3B C8B C7B 1 . . . 0.0(2) ?
O2B C7B C8B O3B . . . 1 65.33(18) ?
S1B C7B C8B O3B . . . 1 -53.31(18) ?
O2B C7B C8B O3B . . . . 65.33(18) ?
S1B C7B C8B O3B . . . . -53.31(18) ?
O1C O1C C1C N2C 1 . . . 0.0(3) ?
O1C O1C C1C N1C 1 . . . 0.0(3) ?
C2C N2C C1C O1C . . . 1 -176.28(15) ?
C2C N2C C1C O1C . . . . -176.28(15) ?
C2C N2C C1C N1C . . . . 3.1(2) ?
C4C N1C C1C O1C . . . 1 178.95(15) ?
C5C N1C C1C O1C . . . 1 3.2(2) ?
C4C N1C C1C O1C . . . . 178.95(15) ?
C5C N1C C1C O1C . . . . 3.2(2) ?
C4C N1C C1C N2C . . . . -0.5(2) ?
C5C N1C C1C N2C . . . . -176.19(15) ?
C1C N2C C2C N3C . . . . 175.73(16) ?
C1C N2C C2C C3C . . . . -4.6(3) ?
N3C C2C C3C C4C . . . . -177.03(17) ?
N2C C2C C3C C4C . . . . 3.3(3) ?
C2C C3C C4C N1C . . . . -0.6(3) ?
C1C N1C C4C C3C . . . . -0.7(3) ?
C5C N1C C4C C3C . . . . 174.69(16) ?
C7C O2C C5C N1C . . . . -178.33(14) ?
C7C O2C C5C C6C . . . . 56.28(17) ?
C4C N1C C5C O2C . . . . -89.05(19) ?
C1C N1C C5C O2C . . . . 86.47(17) ?
C4C N1C C5C C6C . . . . 29.1(2) ?
C1C N1C C5C C6C . . . . -155.38(16) ?
O2C C5C C6C S1C . . . . -47.65(15) ?
N1C C5C C6C S1C . . . . -167.11(12) ?
C7C S1C C6C C5C . . . . 22.58(13) ?
C5C O2C C7C C8C . . . . -156.71(15) ?
C5C O2C C7C S1C . . . . -36.59(16) ?
C6C S1C C7C O2C . . . . 6.72(13) ?
C6C S1C C7C C8C . . . . 126.89(15) ?
O2C C7C C8C O3C . . . . -62.5(2) ?
S1C C7C C8C O3C . . . . 179.77(13) ?
O1D O1D C1D N2D 1 . . . 0.00(19) ?
O1D O1D C1D N1D 1 . . . 0.00(17) ?
C2D N2D C1D O1D . . . 1 176.25(16) ?
C2D N2D C1D O1D . . . . 176.25(16) ?
C2D N2D C1D N1D . . . . -4.4(2) ?
C4D N1D C1D O1D . . . 1 -174.27(15) ?
C5D N1D C1D O1D . . . 1 9.3(2) ?
C4D N1D C1D O1D . . . . -174.27(15) ?
C5D N1D C1D O1D . . . . 9.3(2) ?
C4D N1D C1D N2D . . . . 6.4(2) ?
C5D N1D C1D N2D . . . . -170.07(14) ?
C1D N2D C2D N3D . . . . 178.06(15) ?
C1D N2D C2D C3D . . . . -1.9(2) ?
N3D C2D C3D C4D . . . . -173.54(17) ?
N2D C2D C3D C4D . . . . 6.4(3) ?
C2D C3D C4D N1D . . . . -4.5(3) ?
C1D N1D C4D C3D . . . . -1.7(2) ?
C5D N1D C4D C3D . . . . 174.48(16) ?
C7D O2D C5D O2D . . . 1 0(10) ?
O2D O2D C5D N1D 1 . . . 0.00(11) ?
C7D O2D C5D N1D . . . . 116.50(15) ?
O2D O2D C5D C6D 1 . . . 0.00(13) ?
C7D O2D C5D C6D . . . . -6.26(19) ?
C4D N1D C5D O2D . . . 1 -15.8(2) ?
C1D N1D C5D O2D . . . 1 160.53(13) ?
C4D N1D C5D O2D . . . . -15.8(2) ?
C1D N1D C5D O2D . . . . 160.53(13) ?
C4D N1D C5D C6D . . . . 105.22(18) ?
C1D N1D C5D C6D . . . . -78.45(17) ?
O2D C5D C6D S1D 1 . . . 33.23(16) ?
O2D C5D C6D S1D . . . . 33.23(16) ?
N1D C5D C6D S1D . . . . -87.35(15) ?
C7D S1D C6D C5D . . . . -39.45(13) ?
C5D O2D C7D O2D . . . 1 0(5) ?
O2D O2D C7D C8D 1 . . . 0.0(4) ?
C5D O2D C7D C8D . . . . -144.39(15) ?
O2D O2D C7D S1D 1 . . . 0.0(4) ?
C5D O2D C7D S1D . . . . -23.95(17) ?
C6D S1D C7D O2D . . . 1 37.02(13) ?
C6D S1D C7D O2D . . . . 37.02(13) ?
C6D S1D C7D C8D . . . . 155.56(14) ?
O3D O3D C8D C7D 1 . . . 0.00(13) ?
O2D C7D C8D O3D 1 . . 1 -71.00(19) ?
O2D C7D C8D O3D . . . 1 -71.00(19) ?
S1D C7D C8D O3D . . . 1 172.11(13) ?
O2D C7D C8D O3D 1 . . . -71.00(19) ?
O2D C7D C8D O3D . . . . -71.00(19) ?
S1D C7D C8D O3D . . . . 172.11(13) ?
